data_7237525
loop_
_publ_author_name
'Krykun, Serhii'
'Crou\'e, Vincent'
'Allain, Magali'
'Voitenko, Zoia'
'Arag\'o, Juan'
'Ort\'i, Enrique'
'Goeb, S\'ebastien'
'Sall\'e, Marc'

_publ_section_title
;
 Tuning the electronic properties and the planarity degree in the
 \p-extended TTF series: the prominent role of heteroatoms
;
_journal_issue 48
_journal_name_full 'Journal of Materials Chemistry C'
_journal_page_first 13190
_journal_paper_doi 10.1039/C8TC04730H
_journal_volume 6
_journal_year 2018
_chemical_formula_moiety '2(C20 H16 S10),  2(P F6), 2 (C4 H8 O1)'
_chemical_formula_sum 'C48 H48 F12 O2 P2 S20'
_chemical_formula_weight 1588
_space_group_IT_number 2
_space_group_name_Hall '-P 1'
_space_group_name_H-M_alt 'P -1'
_symmetry_cell_setting triclinic
_symmetry_space_group_name_Hall '-P 1'
_symmetry_space_group_name_H-M 'P -1'
_atom_sites_solution_hydrogens geom
_atom_sites_solution_primary direct
_atom_sites_solution_secondary difmap
_audit_creation_date 2016-05-12T10:15:36-00:00
_audit_creation_method 'WinGX routine CIF_UPDATE'
_audit_update_record
;
2018-04-03 deposited with the CCDC.
2018-11-13 downloaded from the CCDC.
;
_cell_angle_alpha 104.200(4)
_cell_angle_beta 90.154(4)
_cell_angle_gamma 111.727(5)
_cell_formula_units_Z 2
_cell_length_a 10.1850(6)
_cell_length_b 13.7241(6)
_cell_length_c 24.2742(11)
_cell_measurement_reflns_used 5689
_cell_measurement_temperature 200.00(10)
_cell_measurement_theta_max 72.069
_cell_measurement_theta_min 3.729
_cell_volume 3039.2(3)
_computing_cell_refinement 'CrysAlisPro 1.171.38.41r (Rigaku OD, 2015)'
_computing_data_collection 'CrysAlisPro 1.171.38.41r (Rigaku OD, 2015)'
_computing_data_reduction 'CrysAlisPro 1.171.38.41r (Rigaku OD, 2015)'
_computing_molecular_graphics 'DIAMOND 3.2k (Crystal Impact GbR, 2014)'
_computing_publication_material 'WinGX publication routines (Farrugia, 1999)'
_computing_structure_refinement 'SHELXL-97 (Sheldrick, 2008)'
_computing_structure_solution 'SHELXS-97 (Sheldrick, 2008)'
_diffrn_ambient_temperature 200.0(1)
_diffrn_detector_area_resol_mean 5.199
_diffrn_measured_fraction_theta_full 0.981
_diffrn_measured_fraction_theta_max 0.957
_diffrn_measurement_device_type 'SuperNova, Single source at offset, AtlasS2'
_diffrn_measurement_method '\w scans'
_diffrn_radiation_monochromator mirror
_diffrn_radiation_probe x-ray
_diffrn_radiation_type CuK\a
_diffrn_radiation_wavelength 1.54184
_diffrn_reflns_av_R_equivalents 0.0573
_diffrn_reflns_limit_h_max 12
_diffrn_reflns_limit_h_min -11
_diffrn_reflns_limit_k_max 16
_diffrn_reflns_limit_k_min -15
_diffrn_reflns_limit_l_max 29
_diffrn_reflns_limit_l_min -26
_diffrn_reflns_number 22499
_diffrn_reflns_theta_full 70
_diffrn_reflns_theta_max 72.81
_diffrn_reflns_theta_min 3.6
_exptl_absorpt_coefficient_mu 7.771
_exptl_absorpt_correction_T_max 1
_exptl_absorpt_correction_T_min 0.62684
_exptl_absorpt_correction_type multi-scan
_exptl_absorpt_process_details
;
        CrysAlisPro 1.171.38.41r (Rigaku Oxford Diffraction, 2015)
        Empirical absorption correction using spherical harmonics,
 implemented in SCALE3 ABSPACK scaling algorithm.
;
_exptl_crystal_colour black
_exptl_crystal_density_diffrn 1.735
_exptl_crystal_density_method 'not measured'
_exptl_crystal_description prism
_exptl_crystal_F_000 1620
_exptl_crystal_size_max 0.359
_exptl_crystal_size_mid 0.041
_exptl_crystal_size_min 0.03
_refine_diff_density_max 0.763
_refine_diff_density_min -0.428
_refine_ls_extinction_method none
_refine_ls_goodness_of_fit_ref 1.006
_refine_ls_hydrogen_treatment constr
_refine_ls_matrix_type full
_refine_ls_number_parameters 842
_refine_ls_number_reflns 11585
_refine_ls_number_restraints 48
_refine_ls_restrained_S_all 1.005
_refine_ls_R_factor_all 0.0802
_refine_ls_R_factor_gt 0.0554
_refine_ls_shift/su_max 0.001
_refine_ls_structure_factor_coef Fsqd
_refine_ls_weighting_details 'calc w=1/[\s^2^(Fo^2^)+(0.0398P)^2^+0.0000P] where P=(Fo^2^+2Fc^2^)/3'
_refine_ls_weighting_scheme calc
_refine_ls_wR_factor_gt 0.1207
_refine_ls_wR_factor_ref 0.1383
_reflns_number_gt 8320
_reflns_number_total 11585
_reflns_threshold_expression >2sigma(I)
_cod_data_source_file c8tc04730h2.cif
_cod_data_source_block skc095b-200k
_cod_database_code 7237525

loop_
_symmetry_equiv_pos_as_xyz
'x, y, z'
'-x, -y, -z'

loop_
_atom_site_label
_atom_site_type_symbol
_atom_site_fract_x
_atom_site_fract_y
_atom_site_fract_z
_atom_site_U_iso_or_equiv
_atom_site_adp_type
_atom_site_occupancy
_atom_site_calc_flag
_atom_site_refinement_flags
_atom_site_disorder_group
_atom_site_disorder_assembly
C1 C 0.5365(5) 0.4903(4) 0.4134(2) 0.0262(10) Uani 1 d . . .
C2 C 0.6465(5) 0.5048(4) 0.4540(2) 0.0236(10) Uani 1 d . . A
C3 C 0.6483(5) 0.4211(4) 0.4799(2) 0.0243(10) Uani 1 d . . .
C4 C 0.7589(5) 0.4380(4) 0.5206(2) 0.0265(10) Uani 1 d . . A
C5 C 0.8794(5) 0.5391(4) 0.5401(2) 0.0237(10) Uani 1 d . . .
C6 C 0.8782(5) 0.6232(4) 0.5141(2) 0.0261(10) Uani 1 d . . A
C7 C 0.7683(5) 0.6072(4) 0.4732(2) 0.0268(10) Uani 1 d . . .
C8 C 0.9901(5) 0.5545(4) 0.5814(2) 0.0242(10) Uani 1 d . . A
C9 C 0.3100(5) 0.4089(5) 0.3405(2) 0.0296(11) Uani 1 d . . .
C10 C 0.3792(6) 0.5094(5) 0.3349(2) 0.0329(11) Uani 1 d . . .
C11 C 1.1446(5) 0.5346(5) 0.6610(2) 0.0309(11) Uani 1 d . . A
C12 C 1.2147(5) 0.6362(4) 0.6554(2) 0.0307(11) Uani 1 d . . A
C13A C 0.747(3) 0.326(2) 0.5469(11) 0.008(4) Uani 0.441(8) d PU 1 A
H13A H 0.8023 0.3133 0.5725 0.01 Uiso 0.441(8) calc PR 1 A
C13B C 0.522(2) 0.288(2) 0.4655(8) 0.008(4) Uani 0.559(8) d PU 2 A
H13B H 0.4386 0.2526 0.4408 0.01 Uiso 0.559(8) calc PR 2 A
C14 C 0.5890(8) 0.2527(5) 0.5048(3) 0.0453(15) Uani 1 d . . .
H14 H 0.5384 0.1816 0.5063 0.054 Uiso 1 calc R 1 A
C15A C 0.974(2) 0.7313(18) 0.5227(10) 0.030(6) Uani 0.571(8) d PU 3 A
H15A H 1.0581 0.7604 0.5468 0.036 Uiso 0.571(8) calc PR 3 A
C15B C 0.789(3) 0.702(2) 0.4585(12) 0.031(7) Uani 0.429(8) d PU 4 A
H15B H 0.7281 0.7113 0.4333 0.037 Uiso 0.429(8) calc PR 4 A
C16 C 0.9335(7) 0.7931(5) 0.4919(3) 0.0435(14) Uani 1 d . . .
H16 H 0.9838 0.8667 0.4954 0.052 Uiso 1 calc R 3 A
C17 C 0.1151(6) 0.1965(5) 0.3176(3) 0.0426(14) Uani 1 d . . .
H17A H 0.1879 0.1697 0.3053 0.064 Uiso 1 calc R . .
H17B H 0.0243 0.1438 0.2992 0.064 Uiso 1 calc R . .
H17C H 0.1149 0.2091 0.3582 0.064 Uiso 1 calc R . .
C18 C 0.4793(8) 0.6499(6) 0.2668(3) 0.0587(19) Uani 1 d . . .
H18A H 0.5275 0.7127 0.2979 0.088 Uiso 1 calc R . .
H18B H 0.4577 0.6726 0.2346 0.088 Uiso 1 calc R . .
H18C H 0.5391 0.6097 0.2563 0.088 Uiso 1 calc R . .
C19 C 1.0673(9) 0.3525(6) 0.7022(4) 0.069(2) Uani 1 d . . A
H19A H 0.9822 0.3616 0.7146 0.103 Uiso 1 calc R . .
H19B H 1.0958 0.3145 0.7252 0.103 Uiso 1 calc R . .
H19C H 1.0497 0.3113 0.6629 0.103 Uiso 1 calc R . .
C20 C 1.3958(7) 0.8534(5) 0.6866(3) 0.0460(15) Uani 1 d . . A
H20A H 1.4008 0.8523 0.647 0.069 Uiso 1 calc R . .
H20B H 1.4812 0.908 0.7085 0.069 Uiso 1 calc R . .
H20C H 1.3155 0.8698 0.6997 0.069 Uiso 1 calc R . .
C21 C 0.4537(5) 0.9855(4) 0.9117(2) 0.0266(10) Uani 1 d . . .
C22 C 0.3593(5) 1.0006(4) 0.9526(2) 0.0246(10) Uani 1 d . . B
C23 C 0.2740(5) 0.9171(4) 0.9782(2) 0.0241(10) Uani 1 d . . .
C24 C 0.1795(5) 0.9341(4) 1.0191(2) 0.0228(9) Uani 1 d . . B
C25 C 0.1621(5) 1.0362(4) 1.0384(2) 0.0231(9) Uani 1 d . . .
C26 C 0.2479(5) 1.1196(4) 1.0128(2) 0.0271(10) Uani 1 d . . B
C27 C 0.3421(5) 1.1038(4) 0.9722(2) 0.0255(10) Uani 1 d . . .
C28 C 0.0677(5) 1.0522(4) 1.0797(2) 0.0262(10) Uani 1 d . . B
C29 C 0.5985(5) 0.9046(4) 0.8391(2) 0.0297(11) Uani 1 d . . .
C30 C 0.6298(5) 1.0058(5) 0.8336(2) 0.0324(11) Uani 1 d . . .
C31 C -0.1035(5) 1.0352(5) 1.1603(2) 0.0317(11) Uani 1 d . . B
C32 C -0.0706(5) 1.1378(4) 1.1540(2) 0.0316(11) Uani 1 d . . B
C33A C 0.112(3) 0.832(2) 1.0330(11) 0.030(7) Uani 0.479(8) d PU 5 B
H33A H 0.0438 0.8214 1.0589 0.036 Uiso 0.479(8) calc PR 5 B
C33B C 0.258(3) 0.7773(18) 0.9631(11) 0.017(5) Uani 0.521(8) d PU 6 B
H33B H 0.3006 0.7379 0.9379 0.021 Uiso 0.521(8) calc PR 6 B
C34 C 0.1593(7) 0.7488(5) 1.0029(3) 0.0433(14) Uani 1 d . . .
H34 H 0.1263 0.6778 1.0062 0.052 Uiso 1 calc R 5 B
C35A C 0.259(4) 1.228(2) 1.0254(16) 0.036(8) Uani 0.532(9) d PU 7 B
H35A H 0.2094 1.2587 1.0516 0.044 Uiso 0.532(9) calc PR 7 B
C35B C 0.419(4) 1.205(3) 0.9592(13) 0.044(11) Uani 0.468(9) d PU 8 B
H35B H 0.4906 1.2176 0.9351 0.053 Uiso 0.468(9) calc PR 8 B
C36 C 0.3642(8) 1.2881(5) 0.9904(3) 0.0471(15) Uani 1 d . . .
H36 H 0.3889 1.3616 0.9933 0.057 Uiso 1 calc R 7 B
C37 C 0.5728(7) 0.6880(5) 0.8121(3) 0.0410(13) Uani 1 d . . .
H37A H 0.5865 0.6932 0.852 0.061 Uiso 1 calc R . .
H37B H 0.6043 0.6337 0.7903 0.061 Uiso 1 calc R . .
H37C H 0.4739 0.668 0.801 0.061 Uiso 1 calc R . .
C38 C 0.6841(10) 1.1625(6) 0.7748(4) 0.069(2) Uani 1 d . . .
H38A H 0.5828 1.1306 0.7658 0.103 Uiso 1 calc R . .
H38B H 0.7279 1.1888 0.7436 0.103 Uiso 1 calc R . .
H38C H 0.7086 1.2219 0.8087 0.103 Uiso 1 calc R . .
C39 C -0.1852(12) 0.8674(7) 1.2132(5) 0.093(4) Uani 1 d . . B
H39A H -0.211 0.8148 1.1766 0.14 Uiso 1 calc R . .
H39B H -0.2411 0.8363 1.2409 0.14 Uiso 1 calc R . .
H39C H -0.0863 0.8881 1.2247 0.14 Uiso 1 calc R . .
C40 C -0.0328(7) 1.3541(5) 1.1808(3) 0.0460(15) Uani 1 d . . B
H40A H 0.0658 1.3691 1.1897 0.069 Uiso 1 calc R . .
H40B H -0.0569 1.4112 1.2042 0.069 Uiso 1 calc R . .
H40C H -0.0502 1.3499 1.1413 0.069 Uiso 1 calc R . .
C41 C 0.3134(10) 0.4510(9) 0.8590(4) 0.088(3) Uani 1 d . . .
H41A H 0.3659 0.4934 0.8339 0.105 Uiso 1 calc R . .
H41B H 0.3717 0.4173 0.8721 0.105 Uiso 1 calc R . .
C42 C 0.2820(12) 0.5195(9) 0.9063(5) 0.103(4) Uani 1 d . . .
H42A H 0.2847 0.5852 0.8973 0.124 Uiso 1 calc R . .
H42B H 0.3503 0.5397 0.9392 0.124 Uiso 1 calc R . .
C43 C 0.1411(11) 0.4576(11) 0.9181(5) 0.101(4) Uani 1 d . . .
H43A H 0.145 0.4337 0.9523 0.121 Uiso 1 calc R . .
H43B H 0.0828 0.5006 0.9232 0.121 Uiso 1 calc R . .
C44 C 0.0860(11) 0.3674(8) 0.8696(6) 0.102(4) Uani 1 d . . .
H44A H 0.0012 0.3678 0.8515 0.123 Uiso 1 calc R . .
H44B H 0.0605 0.3003 0.881 0.123 Uiso 1 calc R . .
C45 C 0.8664(12) 1.0448(9) 0.6355(5) 0.086(3) Uani 1 d . . .
H45A H 0.8808 1.0116 0.6647 0.103 Uiso 1 calc R . .
H45B H 0.956 1.0736 0.6199 0.103 Uiso 1 calc R . .
C46 C 0.7618(13) 0.9657(8) 0.5915(6) 0.118(5) Uani 1 d . . .
H46A H 0.6991 0.9066 0.6057 0.142 Uiso 1 calc R . .
H46B H 0.8058 0.9363 0.5597 0.142 Uiso 1 calc R . .
C47 C 0.6795(11) 1.0293(10) 0.5731(5) 0.095(4) Uani 1 d . . .
H47A H 0.7007 1.0406 0.5357 0.115 Uiso 1 calc R . .
H47B H 0.5778 0.9919 0.5727 0.115 Uiso 1 calc R . .
C48 C 0.7308(14) 1.1268(8) 0.6155(6) 0.112(5) Uani 1 d . . .
H48A H 0.6511 1.1412 0.632 0.135 Uiso 1 calc R . .
H48B H 0.7815 1.1851 0.5983 0.135 Uiso 1 calc R . .
F1 F 0.3077(5) -0.0496(3) 0.5799(2) 0.0645(11) Uani 1 d . . .
F2 F 0.1654(5) 0.0327(3) 0.55965(19) 0.0612(11) Uani 1 d . . .
F3 F 0.1441(5) -0.0290(4) 0.6379(2) 0.0683(12) Uani 1 d . . .
F4 F 0.3751(5) 0.0697(4) 0.6677(2) 0.0653(12) Uani 1 d . . .
F5 F 0.3980(5) 0.1313(4) 0.5890(2) 0.0709(13) Uani 1 d . . .
F6 F 0.2338(5) 0.1520(3) 0.64658(19) 0.0586(10) Uani 1 d . . .
F7 F 0.8000(5) 0.4326(3) 0.84063(19) 0.0620(11) Uani 1 d . . .
F8 F 0.7729(6) 0.3783(4) 0.9218(2) 0.0721(13) Uani 1 d . . .
F9 F 0.5811(4) 0.3501(3) 0.86458(18) 0.0545(10) Uani 1 d . . .
F10 F 0.6659(5) 0.5288(3) 0.8682(2) 0.0646(12) Uani 1 d . . .
F11 F 0.8570(5) 0.5579(3) 0.92669(19) 0.0626(11) Uani 1 d . . .
F12 F 0.6360(5) 0.4748(4) 0.94955(19) 0.0673(12) Uani 1 d . . .
O1 O 0.1905(7) 0.3735(5) 0.8304(3) 0.0803(18) Uani 1 d . . .
O2 O 0.8215(7) 1.1275(5) 0.6590(3) 0.0762(17) Uani 1 d . . .
P1 P 0.27125(16) 0.05101(12) 0.61334(7) 0.0386(3) Uani 1 d . . .
P2 P 0.71955(17) 0.45419(12) 0.89554(7) 0.0387(3) Uani 1 d . . .
S1 S 0.38503(12) 0.37121(10) 0.39112(5) 0.0278(3) Uani 1 d . . .
S2 S 0.53468(13) 0.58711(10) 0.38005(6) 0.0337(3) Uani 1 d . . .
S3 S 0.99102(13) 0.45746(10) 0.61467(6) 0.0309(3) Uani 1 d . . .
S4 S 1.13978(12) 0.67404(10) 0.60415(6) 0.0289(3) Uani 1 d . . .
S5 S 0.14917(13) 0.32080(11) 0.29883(6) 0.0338(3) Uani 1 d . . .
S6 S 0.31800(17) 0.56541(15) 0.28800(8) 0.0510(4) Uani 1 d . . .
S7 S 1.20484(15) 0.48238(12) 0.70941(6) 0.0393(3) Uani 1 d . . .
S8 S 1.37650(14) 0.72222(11) 0.69530(6) 0.0347(3) Uani 1 d . . .
S9A S 0.5278(12) 0.2995(10) 0.4647(5) 0.047(3) Uani 0.441(8) d P 1 A
S9B S 0.7261(6) 0.3266(6) 0.5434(3) 0.0379(17) Uani 0.559(8) d P 2 A
S10A S 0.7923(6) 0.7211(4) 0.4509(2) 0.0316(11) Uani 0.571(8) d P 3 A
S10B S 1.0061(8) 0.7528(6) 0.5317(3) 0.0254(13) Uani 0.429(8) d P 4 A
S11 S 0.48441(13) 0.86592(10) 0.88914(6) 0.0295(3) Uani 1 d . . .
S12 S 0.55190(14) 1.08255(10) 0.87856(6) 0.0328(3) Uani 1 d . . .
S13 S -0.03086(14) 0.95583(10) 1.11341(6) 0.0311(3) Uani 1 d . . .
S14 S 0.03868(13) 1.17180(10) 1.10214(5) 0.0290(3) Uani 1 d . . .
S15 S 0.67405(14) 0.81756(11) 0.79893(6) 0.0336(3) Uani 1 d . . .
S16 S 0.74585(16) 1.06167(13) 0.78671(7) 0.0436(3) Uani 1 d . . .
S17 S -0.21708(16) 0.98445(13) 1.20834(7) 0.0420(3) Uani 1 d . . .
S18 S -0.14049(14) 1.22613(11) 1.19468(6) 0.0350(3) Uani 1 d . . .
S19A S 0.2745(9) 0.7960(6) 0.9640(4) 0.0366(17) Uani 0.479(8) d P 5 B
S19B S 0.0928(7) 0.8210(5) 1.0429(3) 0.0299(12) Uani 0.521(8) d P 6 B
S20A S 0.4289(7) 1.2151(4) 0.9484(3) 0.0340(11) Uani 0.532(9) d P 7 B
S20B S 0.2543(9) 1.2508(7) 1.0312(4) 0.0311(15) Uani 0.468(9) d P 8 B

loop_
_atom_site_aniso_label
_atom_site_aniso_U_11
_atom_site_aniso_U_22
_atom_site_aniso_U_33
_atom_site_aniso_U_23
_atom_site_aniso_U_13
_atom_site_aniso_U_12
C1 0.025(2) 0.023(2) 0.032(3) 0.010(2) 0.009(2) 0.0083(19)
C2 0.023(2) 0.021(2) 0.027(2) 0.0066(19) 0.0039(18) 0.0084(19)
C3 0.023(2) 0.029(2) 0.022(2) 0.0070(19) 0.0026(18) 0.011(2)
C4 0.024(2) 0.029(2) 0.032(3) 0.013(2) 0.007(2) 0.013(2)
C5 0.022(2) 0.027(2) 0.026(2) 0.0082(19) 0.0048(18) 0.0122(19)
C6 0.024(2) 0.025(2) 0.032(3) 0.011(2) 0.003(2) 0.010(2)
C7 0.027(2) 0.026(2) 0.029(3) 0.006(2) 0.004(2) 0.012(2)
C8 0.023(2) 0.028(2) 0.024(2) 0.0084(19) 0.0022(18) 0.0114(19)
C9 0.028(2) 0.042(3) 0.020(2) 0.006(2) 0.0035(19) 0.016(2)
C10 0.030(2) 0.039(3) 0.033(3) 0.014(2) -0.001(2) 0.014(2)
C11 0.027(2) 0.040(3) 0.024(3) 0.004(2) 0.000(2) 0.015(2)
C12 0.026(2) 0.038(3) 0.028(3) 0.002(2) -0.002(2) 0.017(2)
C13A 0.009(5) 0.008(5) 0.008(5) 0.005(2) -0.001(2) 0.003(2)
C13B 0.007(5) 0.009(5) 0.005(5) 0.002(4) -0.004(3) -0.001(3)
C14 0.059(4) 0.031(3) 0.043(3) 0.015(3) 0.011(3) 0.011(3)
C15A 0.015(8) 0.028(9) 0.029(8) -0.006(5) -0.013(5) -0.003(6)
C15B 0.030(8) 0.034(9) 0.030(8) 0.010(5) -0.004(4) 0.013(5)
C16 0.052(4) 0.024(3) 0.050(4) 0.014(2) 0.014(3) 0.007(3)
C17 0.036(3) 0.044(3) 0.039(3) 0.011(3) 0.002(2) 0.006(3)
C18 0.057(4) 0.062(4) 0.055(4) 0.037(4) -0.008(3) 0.008(3)
C19 0.074(5) 0.047(4) 0.080(6) 0.036(4) -0.017(4) 0.005(4)
C20 0.044(3) 0.032(3) 0.056(4) 0.007(3) -0.004(3) 0.010(3)
C21 0.027(2) 0.030(2) 0.025(2) 0.005(2) 0.0014(19) 0.014(2)
C22 0.021(2) 0.023(2) 0.026(2) 0.0034(19) 0.0031(18) 0.0070(18)
C23 0.023(2) 0.022(2) 0.023(2) 0.0011(19) -0.0019(18) 0.0072(18)
C24 0.021(2) 0.025(2) 0.022(2) 0.0076(19) 0.0019(17) 0.0080(18)
C25 0.023(2) 0.024(2) 0.022(2) 0.0060(18) 0.0022(18) 0.0082(18)
C26 0.022(2) 0.030(3) 0.028(3) 0.004(2) -0.0011(19) 0.010(2)
C27 0.028(2) 0.026(2) 0.024(2) 0.0048(19) 0.0029(19) 0.014(2)
C28 0.023(2) 0.026(2) 0.028(3) 0.005(2) 0.0010(19) 0.0094(19)
C29 0.024(2) 0.038(3) 0.027(3) 0.005(2) 0.002(2) 0.014(2)
C30 0.025(2) 0.042(3) 0.032(3) 0.007(2) 0.003(2) 0.016(2)
C31 0.023(2) 0.042(3) 0.032(3) 0.008(2) 0.003(2) 0.016(2)
C32 0.028(2) 0.038(3) 0.029(3) 0.006(2) 0.001(2) 0.015(2)
C33A 0.028(8) 0.032(8) 0.029(8) 0.006(4) 0.011(4) 0.012(5)
C33B 0.018(5) 0.017(5) 0.018(5) 0.002(3) 0.003(3) 0.009(3)
C34 0.057(4) 0.027(3) 0.046(3) 0.013(2) -0.004(3) 0.014(3)
C35A 0.041(9) 0.031(13) 0.046(10) 0.011(8) 0.006(6) 0.023(7)
C35B 0.045(11) 0.046(12) 0.039(11) 0.012(5) 0.009(5) 0.015(6)
C36 0.060(4) 0.026(3) 0.052(4) 0.011(3) 0.000(3) 0.013(3)
C37 0.048(3) 0.036(3) 0.047(3) 0.016(3) 0.014(3) 0.022(3)
C38 0.092(6) 0.055(4) 0.085(6) 0.044(4) 0.051(5) 0.040(4)
C39 0.132(9) 0.077(6) 0.121(8) 0.074(6) 0.092(7) 0.067(6)
C40 0.061(4) 0.044(3) 0.039(3) 0.003(3) 0.003(3) 0.032(3)
C41 0.054(5) 0.093(7) 0.085(7) 0.010(5) 0.016(5) 0.003(5)
C42 0.084(7) 0.081(7) 0.111(9) -0.015(6) 0.016(6) 0.021(6)
C43 0.067(6) 0.134(10) 0.084(7) 0.004(7) 0.010(5) 0.036(6)
C44 0.068(6) 0.065(6) 0.143(11) 0.002(6) 0.044(6) 0.007(5)
C45 0.091(7) 0.095(7) 0.092(7) 0.019(6) 0.006(6) 0.060(6)
C46 0.101(8) 0.049(5) 0.177(14) -0.018(7) -0.014(9) 0.029(5)
C47 0.067(5) 0.140(10) 0.073(6) -0.005(6) -0.002(5) 0.054(6)
C48 0.114(9) 0.064(6) 0.163(12) 0.027(7) -0.048(9) 0.041(6)
F1 0.072(3) 0.052(2) 0.074(3) 0.016(2) 0.010(2) 0.030(2)
F2 0.062(2) 0.061(2) 0.057(2) 0.013(2) -0.009(2) 0.021(2)
F3 0.060(2) 0.053(2) 0.090(3) 0.037(2) 0.023(2) 0.008(2)
F4 0.065(3) 0.059(2) 0.069(3) 0.023(2) -0.015(2) 0.017(2)
F5 0.052(2) 0.066(3) 0.100(4) 0.050(3) 0.022(2) 0.011(2)
F6 0.064(2) 0.044(2) 0.067(3) 0.0074(18) 0.004(2) 0.0253(19)
F7 0.070(3) 0.058(2) 0.062(3) 0.018(2) 0.023(2) 0.028(2)
F8 0.088(3) 0.064(3) 0.087(3) 0.044(2) -0.001(3) 0.039(2)
F9 0.058(2) 0.0340(18) 0.061(2) 0.0113(17) 0.0000(19) 0.0066(17)
F10 0.076(3) 0.048(2) 0.083(3) 0.030(2) -0.006(2) 0.030(2)
F11 0.056(2) 0.051(2) 0.067(3) 0.011(2) -0.004(2) 0.0086(19)
F12 0.077(3) 0.060(3) 0.058(3) 0.012(2) 0.021(2) 0.022(2)
O1 0.088(4) 0.076(4) 0.071(4) 0.000(3) 0.000(3) 0.036(3)
O2 0.070(4) 0.066(4) 0.082(4) 0.003(3) 0.004(3) 0.025(3)
P1 0.0373(7) 0.0296(7) 0.0471(8) 0.0171(6) 0.0037(6) 0.0065(6)
P2 0.0485(8) 0.0302(7) 0.0427(8) 0.0147(6) 0.0037(6) 0.0178(6)
S1 0.0233(5) 0.0272(6) 0.0316(6) 0.0095(5) -0.0008(5) 0.0070(5)
S2 0.0287(6) 0.0318(6) 0.0407(7) 0.0160(6) -0.0055(5) 0.0077(5)
S3 0.0305(6) 0.0295(6) 0.0329(6) 0.0112(5) -0.0032(5) 0.0097(5)
S4 0.0240(5) 0.0291(6) 0.0328(6) 0.0096(5) -0.0019(5) 0.0084(5)
S5 0.0272(6) 0.0374(7) 0.0330(7) 0.0068(5) -0.0030(5) 0.0098(5)
S6 0.0387(7) 0.0592(9) 0.0593(10) 0.0361(8) -0.0094(7) 0.0107(7)
S7 0.0394(7) 0.0424(7) 0.0379(7) 0.0135(6) -0.0065(6) 0.0158(6)
S8 0.0275(6) 0.0360(7) 0.0366(7) 0.0042(6) -0.0059(5) 0.0113(5)
S9A 0.046(4) 0.040(5) 0.066(5) 0.031(3) 0.008(3) 0.018(3)
S9B 0.026(2) 0.0305(19) 0.054(3) 0.0131(14) -0.0081(17) 0.0068(17)
S10A 0.0312(16) 0.0193(15) 0.045(2) 0.0166(14) -0.0017(13) 0.0047(12)
S10B 0.023(3) 0.018(2) 0.029(3) 0.006(2) -0.007(2) 0.001(2)
S11 0.0295(6) 0.0302(6) 0.0331(7) 0.0090(5) 0.0080(5) 0.0158(5)
S12 0.0336(6) 0.0298(6) 0.0388(7) 0.0119(5) 0.0139(5) 0.0145(5)
S13 0.0345(6) 0.0299(6) 0.0310(6) 0.0090(5) 0.0111(5) 0.0140(5)
S14 0.0294(6) 0.0288(6) 0.0319(6) 0.0081(5) 0.0081(5) 0.0146(5)
S15 0.0317(6) 0.0357(7) 0.0343(7) 0.0041(5) 0.0078(5) 0.0172(5)
S16 0.0434(7) 0.0495(8) 0.0487(9) 0.0234(7) 0.0242(7) 0.0229(7)
S17 0.0422(7) 0.0474(8) 0.0423(8) 0.0172(6) 0.0205(6) 0.0204(7)
S18 0.0310(6) 0.0389(7) 0.0348(7) 0.0022(6) 0.0080(5) 0.0177(6)
S19A 0.035(3) 0.025(3) 0.047(3) 0.017(2) 0.0068(18) 0.004(2)
S19B 0.032(2) 0.0239(17) 0.036(2) 0.0122(16) 0.0139(17) 0.0104(13)
S20A 0.036(2) 0.0220(17) 0.048(3) 0.0143(18) 0.0156(19) 0.0124(12)
S20B 0.034(2) 0.017(2) 0.043(3) 0.008(2) 0.0099(17) 0.010(2)

loop_
_atom_type_symbol
_atom_type_description
_atom_type_scat_dispersion_real
_atom_type_scat_dispersion_imag
_atom_type_scat_source
C C 0.0181 0.0091 'International Tables Vol C Tables 4.2.6.8 and 6.1.1.4'
H H 0 0 'International Tables Vol C Tables 4.2.6.8 and 6.1.1.4'
F F 0.0727 0.0534 'International Tables Vol C Tables 4.2.6.8 and 6.1.1.4'
O O 0.0492 0.0322 'International Tables Vol C Tables 4.2.6.8 and 6.1.1.4'
P P 0.2955 0.4335 'International Tables Vol C Tables 4.2.6.8 and 6.1.1.4'
S S 0.3331 0.5567 'International Tables Vol C Tables 4.2.6.8 and 6.1.1.4'

loop_
_geom_angle_atom_site_label_1
_geom_angle_atom_site_label_2
_geom_angle_atom_site_label_3
_geom_angle
C2 C1 S2 124.7(4)
C2 C1 S1 123.7(4)
S2 C1 S1 111.7(3)
C1 C2 C3 123.7(4)
C1 C2 C7 121.9(4)
C3 C2 C7 114.4(4)
C4 C3 C2 122.5(4)
C4 C3 S9A 113.4(6)
C2 C3 S9A 124.1(6)
C4 C3 C13B 111.0(9)
C2 C3 C13B 126.5(9)
S9A C3 C13B 2.4(12)
C3 C4 C5 123.5(4)
C3 C4 S9B 110.4(4)
C5 C4 S9B 126.0(4)
C3 C4 C13A 116.8(9)
C5 C4 C13A 119.6(9)
S9B C4 C13A 7.0(10)
C8 C5 C4 122.6(5)
C8 C5 C6 123.3(4)
C4 C5 C6 114.1(4)
C15A C6 C7 106.3(11)
C15A C6 C5 130.9(11)
C7 C6 C5 122.8(5)
C15A C6 S10B 7.3(12)
C7 C6 S10B 113.5(4)
C5 C6 S10B 123.6(4)
C15B C7 C6 110.8(13)
C15B C7 C2 126.5(13)
C6 C7 C2 122.6(5)
C15B C7 S10A 3.3(13)
C6 C7 S10A 112.8(4)
C2 C7 S10A 124.6(4)
C5 C8 S3 124.2(4)
C5 C8 S4 123.7(4)
S3 C8 S4 112.1(3)
C10 C9 S1 116.6(4)
C10 C9 S5 121.6(4)
S1 C9 S5 121.8(3)
C9 C10 S2 116.0(4)
C9 C10 S6 123.9(4)
S2 C10 S6 120.1(3)
C12 C11 S7 123.0(4)
C12 C11 S3 115.2(4)
S7 C11 S3 121.8(3)
C11 C12 S4 116.7(4)
C11 C12 S8 121.5(4)
S4 C12 S8 121.8(3)
C14 C13A C4 88.3(13)
C14 C13A H13A 135.8
C4 C13A H13A 135.8
C14 C13B C3 96.7(10)
C14 C13B H13B 131.6
C3 C13B H13B 131.6
C13B C14 S9B 123.5(11)
C13B C14 S9A 4.6(13)
S9B C14 S9A 118.9(6)
C13B C14 C13A 127.1(14)
S9B C14 C13A 4.8(12)
S9A C14 C13A 122.5(11)
C13B C14 H14 114.1
S9B C14 H14 122.3
S9A C14 H14 118.8
C13A C14 H14 118.8
C6 C15A C16 115.2(13)
C6 C15A H15A 122.4
C16 C15A H15A 122.4
C7 C15B C16 108.4(18)
C7 C15B H15B 125.8
C16 C15B H15B 125.8
C15A C16 S10B 13.8(8)
C15A C16 S10A 111.5(8)
S10B C16 S10A 125.3(5)
C15A C16 C15B 99.3(12)
S10B C16 C15B 113.0(10)
S10A C16 C15B 12.6(10)
C15A C16 H16 124.2
S10B C16 H16 110.5
S10A C16 H16 124.2
C15B C16 H16 136.4
S5 C17 H17A 109.5
S5 C17 H17B 109.5
H17A C17 H17B 109.5
S5 C17 H17C 109.5
H17A C17 H17C 109.5
H17B C17 H17C 109.5
S6 C18 H18A 109.5
S6 C18 H18B 109.5
H18A C18 H18B 109.5
S6 C18 H18C 109.5
H18A C18 H18C 109.5
H18B C18 H18C 109.5
S7 C19 H19A 109.5
S7 C19 H19B 109.5
H19A C19 H19B 109.5
S7 C19 H19C 109.5
H19A C19 H19C 109.5
H19B C19 H19C 109.5
S8 C20 H20A 109.5
S8 C20 H20B 109.5
H20A C20 H20B 109.5
S8 C20 H20C 109.5
H20A C20 H20C 109.5
H20B C20 H20C 109.5
C22 C21 S12 124.3(4)
C22 C21 S11 123.7(4)
S12 C21 S11 112.0(3)
C21 C22 C23 123.5(5)
C21 C22 C27 121.8(5)
C23 C22 C27 114.7(4)
C24 C23 C22 122.4(4)
C24 C23 S19A 113.3(5)
C22 C23 S19A 124.3(5)
C24 C23 C33B 109.1(9)
C22 C23 C33B 128.3(9)
S19A C23 C33B 5.0(11)
C23 C24 C33A 105.9(12)
C23 C24 C25 122.9(4)
C33A C24 C25 131.2(12)
C23 C24 S19B 112.4(4)
C33A C24 S19B 6.8(12)
C25 C24 S19B 124.7(4)
C28 C25 C26 123.4(4)
C28 C25 C24 122.2(4)
C26 C25 C24 114.5(4)
C35A C26 C27 109.3(17)
C35A C26 C25 127.4(17)
C27 C26 C25 123.3(5)
C35A C26 S20B 3.5(19)
C27 C26 S20B 112.8(5)
C25 C26 S20B 123.8(5)
C26 C27 C35B 108.7(15)
C26 C27 C22 122.2(5)
C35B C27 C22 128.9(15)
C26 C27 S20A 113.6(4)
C35B C27 S20A 6.9(15)
C22 C27 S20A 124.2(4)
C25 C28 S13 124.5(4)
C25 C28 S14 123.6(4)
S13 C28 S14 111.9(3)
C30 C29 S11 116.7(4)
C30 C29 S15 121.8(4)
S11 C29 S15 121.5(3)
C29 C30 S12 115.7(4)
C29 C30 S16 123.9(4)
S12 C30 S16 120.4(3)
C32 C31 S17 122.9(4)
C32 C31 S13 115.1(4)
S17 C31 S13 121.9(3)
C31 C32 S14 116.1(4)
C31 C32 S18 121.6(4)
S14 C32 S18 122.3(3)
C24 C33A C34 113.3(17)
C24 C33A H33A 123.4
C34 C33A H33A 123.4
C34 C33B C23 95.3(13)
C34 C33B H33B 132.3
C23 C33B H33B 132.3
C33B C34 C33A 116.3(14)
C33B C34 S19B 128.5(10)
C33A C34 S19B 12.3(11)
C33B C34 S19A 7.6(11)
C33A C34 S19A 109.5(11)
S19B C34 S19A 121.5(5)
C33B C34 H34 118.4
C33A C34 H34 125.3
S19B C34 H34 113.2
S19A C34 H34 125.3
C26 C35A C36 110(2)
C26 C35A H35A 125.1
C36 C35A H35A 125.1
C27 C35B C36 109(2)
C27 C35B H35B 125.6
C36 C35B H35B 125.6
C35B C36 C35A 103.2(17)
C35B C36 S20B 115.6(13)
C35A C36 S20B 12.4(13)
C35B C36 S20A 11.7(13)
C35A C36 S20A 113.8(12)
S20B C36 S20A 126.2(6)
C35B C36 H36 133.4
C35A C36 H36 123.1
S20B C36 H36 110.7
S20A C36 H36 123.1
S15 C37 H37A 109.5
S15 C37 H37B 109.5
H37A C37 H37B 109.5
S15 C37 H37C 109.5
H37A C37 H37C 109.5
H37B C37 H37C 109.5
S16 C38 H38A 109.5
S16 C38 H38B 109.5
H38A C38 H38B 109.5
S16 C38 H38C 109.5
H38A C38 H38C 109.5
H38B C38 H38C 109.5
S17 C39 H39A 109.5
S17 C39 H39B 109.5
H39A C39 H39B 109.5
S17 C39 H39C 109.5
H39A C39 H39C 109.5
H39B C39 H39C 109.5
S18 C40 H40A 109.5
S18 C40 H40B 109.5
H40A C40 H40B 109.5
S18 C40 H40C 109.5
H40A C40 H40C 109.5
H40B C40 H40C 109.5
O1 C41 C42 109.1(9)
O1 C41 H41A 109.9
C42 C41 H41A 109.9
O1 C41 H41B 109.9
C42 C41 H41B 109.9
H41A C41 H41B 108.3
C41 C42 C43 106.1(9)
C41 C42 H42A 110.5
C43 C42 H42A 110.5
C41 C42 H42B 110.5
C43 C42 H42B 110.5
H42A C42 H42B 108.7
C44 C43 C42 104.8(10)
C44 C43 H43A 110.8
C42 C43 H43A 110.8
C44 C43 H43B 110.8
C42 C43 H43B 110.8
H43A C43 H43B 108.9
C43 C44 O1 109.3(8)
C43 C44 H44A 109.8
O1 C44 H44A 109.8
C43 C44 H44B 109.8
O1 C44 H44B 109.8
H44A C44 H44B 108.3
O2 C45 C46 109.1(9)
O2 C45 H45A 109.9
C46 C45 H45A 109.9
O2 C45 H45B 109.9
C46 C45 H45B 109.9
H45A C45 H45B 108.3
C45 C46 C47 104.1(8)
C45 C46 H46A 110.9
C47 C46 H46A 110.9
C45 C46 H46B 110.9
C47 C46 H46B 110.9
H46A C46 H46B 109
C48 C47 C46 102.0(9)
C48 C47 H47A 111.4
C46 C47 H47A 111.4
C48 C47 H47B 111.4
C46 C47 H47B 111.4
H47A C47 H47B 109.2
C47 C48 O2 113.3(9)
C47 C48 H48A 108.9
O2 C48 H48A 108.9
C47 C48 H48B 108.9
O2 C48 H48B 108.9
H48A C48 H48B 107.7
C41 O1 C44 106.2(7)
C45 O2 C48 104.8(8)
F5 P1 F3 179.8(4)
F5 P1 F1 90.7(3)
F3 P1 F1 89.5(3)
F5 P1 F4 90.2(3)
F3 P1 F4 89.8(3)
F1 P1 F4 90.6(3)
F5 P1 F2 90.4(3)
F3 P1 F2 89.6(3)
F1 P1 F2 90.1(2)
F4 P1 F2 179.0(3)
F5 P1 F6 89.3(3)
F3 P1 F6 90.5(3)
F1 P1 F6 179.6(3)
F4 P1 F6 89.8(2)
F2 P1 F6 89.5(2)
F12 P2 F7 178.8(3)
F12 P2 F8 90.4(3)
F7 P2 F8 90.3(3)
F12 P2 F10 90.4(3)
F7 P2 F10 88.9(3)
F8 P2 F10 179.0(3)
F12 P2 F11 90.2(2)
F7 P2 F11 90.8(3)
F8 P2 F11 90.4(3)
F10 P2 F11 90.2(2)
F12 P2 F9 89.5(2)
F7 P2 F9 89.5(2)
F8 P2 F9 89.5(2)
F10 P2 F9 89.9(2)
F11 P2 F9 179.7(3)
C9 S1 C1 97.7(3)
C1 S2 C10 97.9(3)
C8 S3 C11 98.4(3)
C12 S4 C8 97.5(2)
C9 S5 C17 102.8(3)
C10 S6 C18 102.6(3)
C11 S7 C19 103.7(3)
C12 S8 C20 102.7(3)
C14 S9A C3 99.0(7)
C14 S9B C4 98.3(5)
C16 S10A C7 94.0(4)
C16 S10B C6 94.3(5)
C29 S11 C21 97.4(3)
C21 S12 C30 98.1(3)
C28 S13 C31 98.2(3)
C32 S14 C28 98.3(3)
C29 S15 C37 103.5(3)
C30 S16 C38 102.1(3)
C31 S17 C39 104.2(3)
C32 S18 C40 102.1(3)
C34 S19A C23 98.0(6)
C34 S19B C24 94.6(4)
C36 S20A C27 93.4(5)
C36 S20B C26 93.8(6)

loop_
_geom_bond_atom_site_label_1
_geom_bond_atom_site_label_2
_geom_bond_distance
C1 C2 1.413(7)
C1 S2 1.722(5)
C1 S1 1.744(5)
C2 C3 1.443(7)
C2 C7 1.455(7)
C3 C4 1.410(7)
C3 S9A 1.614(13)
C3 C13B 1.74(3)
C4 C5 1.439(7)
C4 S9B 1.672(9)
C4 C13A 1.76(3)
C5 C8 1.426(7)
C5 C6 1.448(7)
C6 C15A 1.40(2)
C6 C7 1.412(7)
C6 S10B 1.717(9)
C7 C15B 1.37(3)
C7 S10A 1.711(7)
C8 S3 1.721(5)
C8 S4 1.738(5)
C9 C10 1.337(8)
C9 S1 1.722(5)
C9 S5 1.759(5)
C10 S2 1.736(5)
C10 S6 1.749(6)
C11 C12 1.353(8)
C11 S7 1.733(6)
C11 S3 1.736(5)
C12 S4 1.732(6)
C12 S8 1.743(5)
C13A C14 1.71(3)
C13A H13A 0.93
C13B C14 1.45(2)
C13B H13B 0.93
C14 S9B 1.529(9)
C14 S9A 1.532(15)
C14 H14 0.93
C15A C16 1.42(3)
C15A H15A 0.93
C15B C16 1.59(3)
C15B H15B 0.93
C16 S10B 1.531(10)
C16 S10A 1.578(8)
C16 H16 0.93
C17 S5 1.784(7)
C17 H17A 0.96
C17 H17B 0.96
C17 H17C 0.96
C18 S6 1.788(7)
C18 H18A 0.96
C18 H18B 0.96
C18 H18C 0.96
C19 S7 1.780(7)
C19 H19A 0.96
C19 H19B 0.96
C19 H19C 0.96
C20 S8 1.802(6)
C20 H20A 0.96
C20 H20B 0.96
C20 H20C 0.96
C21 C22 1.416(7)
C21 S12 1.722(5)
C21 S11 1.741(5)
C22 C23 1.440(7)
C22 C27 1.454(7)
C23 C24 1.422(7)
C23 S19A 1.613(9)
C23 C33B 1.81(2)
C24 C33A 1.44(3)
C24 C25 1.441(7)
C24 S19B 1.718(8)
C25 C28 1.426(7)
C25 C26 1.439(7)
C26 C35A 1.41(3)
C26 C27 1.411(7)
C26 S20B 1.722(11)
C27 C35B 1.44(3)
C27 S20A 1.699(9)
C28 S13 1.726(5)
C28 S14 1.732(5)
C29 C30 1.345(8)
C29 S11 1.726(5)
C29 S15 1.756(5)
C30 S12 1.730(5)
C30 S16 1.745(6)
C31 C32 1.369(8)
C31 S17 1.730(6)
C31 S13 1.738(5)
C32 S14 1.719(6)
C32 S18 1.733(6)
C33A C34 1.44(3)
C33A H33A 0.93
C33B C34 1.42(3)
C33B H33B 0.93
C34 S19B 1.552(10)
C34 S19A 1.560(11)
C34 H34 0.93
C35A C36 1.49(4)
C35A H35A 0.93
C35B C36 1.49(4)
C35B H35B 0.93
C36 S20B 1.524(12)
C36 S20A 1.571(9)
C36 H36 0.93
C37 S15 1.803(6)
C37 H37A 0.96
C37 H37B 0.96
C37 H37C 0.96
C38 S16 1.798(8)
C38 H38A 0.96
C38 H38B 0.96
C38 H38C 0.96
C39 S17 1.783(8)
C39 H39A 0.96
C39 H39B 0.96
C39 H39C 0.96
C40 S18 1.807(7)
C40 H40A 0.96
C40 H40B 0.96
C40 H40C 0.96
C41 O1 1.352(11)
C41 C42 1.414(15)
C41 H41A 0.97
C41 H41B 0.97
C42 C43 1.444(16)
C42 H42A 0.97
C42 H42B 0.97
C43 C44 1.414(14)
C43 H43A 0.97
C43 H43B 0.97
C44 O1 1.422(12)
C44 H44A 0.97
C44 H44B 0.97
C45 O2 1.374(11)
C45 C46 1.423(15)
C45 H45A 0.97
C45 H45B 0.97
C46 C47 1.546(17)
C46 H46A 0.97
C46 H46B 0.97
C47 C48 1.387(15)
C47 H47A 0.97
C47 H47B 0.97
C48 O2 1.398(12)
C48 H48A 0.97
C48 H48B 0.97
F1 P1 1.591(5)
F2 P1 1.599(4)
F3 P1 1.585(4)
F4 P1 1.596(4)
F5 P1 1.581(4)
F6 P1 1.601(4)
F7 P2 1.590(5)
F8 P2 1.590(4)
F9 P2 1.603(4)
F10 P2 1.592(4)
F11 P2 1.596(4)
F12 P2 1.589(5)
